data_4124117
loop_
_publ_author_name
'Zicovich-Wilson, C.M.'
'Durand-Niconoff, J.S.'
'San-Roman, M.L.'
'Camblor, M.A.'
'Pascale, F.'

_publ_section_title
;
 Structure, vibrational analysis, and insights into host-guest
 interactions in as-synthesized pure silica ITQ-12 zeolite by periodic
 B3LYP calculations
;
_journal_name_full 'Journal of the American Chemical Society'
_journal_page_first 11512
_journal_page_last 11523
_journal_volume 129
_journal_year 2007
_chemical_formula_sum 'O2.33333 Si'
_chemical_name_systematic 'Si O2'
_space_group_IT_number 1
_symmetry_space_group_name_Hall 'P 1'
_symmetry_space_group_name_H-M 'P 1'
_cell_angle_alpha 81.3651
_cell_angle_beta 98.6349
_cell_angle_gamma 69.07574
_cell_formula_units_Z 6
_cell_length_a 9.115429
_cell_length_b 9.115429
_cell_length_c 8.8639
_cell_volume 663.380
_citation_journal_id_ASTM JACSAT
_cod_data_source_file Zicovich-Wilson_JACSAT_2007_1339.cif
_cod_data_source_block O2.33333Si1
_cod_original_cell_volume 663.3801
_cod_original_formula_sum 'O2.33333 Si1'
_cod_database_code 4124117

loop_
_symmetry_equiv_pos_as_xyz
x,y,z

loop_
_atom_site_label
_atom_site_type_symbol
_atom_site_fract_x
_atom_site_fract_y
_atom_site_fract_z
_atom_site_occupancy
_atom_site_U_iso_or_equiv
O8 O-2 0.09988 -0.09988 0.26791 1 0.0
O10 O-2 -0.08466 0.08466 -0.24205 1 0.0
Si3 Si+4 0.00602 -0.21072 0.33018 1 0.0
O3 O-2 0.0998 -0.31693 -0.4939 1 0.0
O2 O-2 -0.17918 -0.0966 0.32936 1 0.0
Si6 Si+4 -0.19082 -0.01717 -0.29114 1 0.0
O11 O-2 -0.29916 -0.01858 -0.16354 1 0.0
O12 O-2 -0.07198 -0.19985 -0.29042 1 0.0
O9 O-2 -0.46715 0.14656 0.24318 1 0.0
O13 O-2 -0.30697 0.06778 -0.46491 1 0.0
O1 O-2 0.00588 -0.332 0.21431 1 0.0
O4 O-2 -0.04287 -0.46853 -0.01604 1 0.0
O6 O-2 -0.2956 -0.2526 0.05728 1 0.0
O14 O-2 -0.20665 0.20665 0.30706 1 0.0
O5 O-2 0.23753 -0.23753 -0.24919 1 0.0
Si5 Si+4 -0.28942 0.08038 0.35364 1 0.0
Si4 Si+4 -0.4089 -0.09777 -0.08166 1 0.0
O7 O-2 0.15964 -0.49189 -0.20853 1 0.0
Si1 Si+4 -0.11933 -0.39706 0.12374 1 0.0
Si2 Si+4 0.10617 -0.3108 -0.31041 1 0.0
